data_7209621
loop_
_publ_author_name
'Viger-Gravel, Jasmine'
'Leclerc, Sophie'
'Korobkov, Ilia'
'Bryce, David L.'

_publ_section_title
;
 Correlation between 13C chemical shifts and the halogen bonding
 environment in a series of solid para-diiodotetrafluorobenzene complexes
;
_journal_issue 16
_journal_name_full CrystEngComm
_journal_page_first 3168
_journal_paper_doi 10.1039/c3ce26750d
_journal_volume 15
_journal_year 2013
_chemical_formula_sum 'C44 H72 Br2 F8 I4 P2'
_chemical_formula_weight 1482.38
_chemical_name_systematic
;
?
;
_space_group_IT_number 15
_symmetry_cell_setting monoclinic
_symmetry_space_group_name_Hall '-C 2yc'
_symmetry_space_group_name_H-M 'C 1 2/c 1'
_atom_sites_solution_hydrogens geom
_atom_sites_solution_primary direct
_atom_sites_solution_secondary difmap
_audit_creation_method SHELXL-97
_cell_angle_alpha 90.00
_cell_angle_beta 104.1190(10)
_cell_angle_gamma 90.00
_cell_formula_units_Z 4
_cell_length_a 49.7447(10)
_cell_length_b 8.4785(2)
_cell_length_c 14.1541(3)
_cell_measurement_reflns_used 4500
_cell_measurement_temperature 200(2)
_cell_measurement_theta_max 28.29
_cell_measurement_theta_min 2.72
_cell_volume 5789.3(2)
_computing_cell_refinement 'APEX II, Bruker (2009)'
_computing_data_collection 'APEX II, Bruker (2009)'
_computing_data_reduction 'XPREP, Bruker (2009)'
_computing_molecular_graphics 'SHELXTL, Bruker (2004)'
_computing_publication_material 'SHELXTL, Bruker (2004)'
_computing_structure_refinement 'SHELXL-97 (Sheldrick, 2008)'
_computing_structure_solution 'SHELXS-97 (Sheldrick, 2008)'
_diffrn_ambient_temperature 200(2)
_diffrn_measured_fraction_theta_full 0.976
_diffrn_measured_fraction_theta_max 0.976
_diffrn_measurement_device_type 'Bruker APEX-II CCD'
_diffrn_measurement_method '\f and \w scans'
_diffrn_radiation_monochromator graphite
_diffrn_radiation_source 'fine-focus sealed tube'
_diffrn_radiation_type MoK\a
_diffrn_radiation_wavelength 0.71073
_diffrn_reflns_av_R_equivalents 0.0000
_diffrn_reflns_av_sigmaI/netI 0.0291
_diffrn_reflns_limit_h_max 64
_diffrn_reflns_limit_h_min -66
_diffrn_reflns_limit_k_max 11
_diffrn_reflns_limit_k_min 0
_diffrn_reflns_limit_l_max 18
_diffrn_reflns_limit_l_min 0
_diffrn_reflns_number 15069
_diffrn_reflns_theta_full 28.33
_diffrn_reflns_theta_max 28.33
_diffrn_reflns_theta_min 1.69
_exptl_absorpt_coefficient_mu 3.641
_exptl_absorpt_correction_T_max 0.6902
_exptl_absorpt_correction_T_min 0.5765
_exptl_absorpt_correction_type multi-scan
_exptl_absorpt_process_details 'SADABS, Bruker (2003)'
_exptl_crystal_colour colourless
_exptl_crystal_density_diffrn 1.701
_exptl_crystal_density_meas ?
_exptl_crystal_density_method 'not measured'
_exptl_crystal_description block
_exptl_crystal_F_000 2880
_exptl_crystal_size_max 0.17
_exptl_crystal_size_mid 0.12
_exptl_crystal_size_min 0.11
_refine_diff_density_max 1.007
_refine_diff_density_min -1.448
_refine_diff_density_rms 0.104
_refine_ls_extinction_method none
_refine_ls_goodness_of_fit_ref 1.002
_refine_ls_hydrogen_treatment constr
_refine_ls_matrix_type full
_refine_ls_number_parameters 347
_refine_ls_number_reflns 7049
_refine_ls_number_restraints 221
_refine_ls_restrained_S_all 0.997
_refine_ls_R_factor_all 0.0570
_refine_ls_R_factor_gt 0.0429
_refine_ls_shift/su_max 0.008
_refine_ls_shift/su_mean 0.005
_refine_ls_structure_factor_coef Fsqd
_refine_ls_weighting_details 'calc w=1/[\s^2^(Fo^2^)+(0.0589P)^2^+20.2869P] where P=(Fo^2^+2Fc^2^)/3'
_refine_ls_weighting_scheme calc
_refine_ls_wR_factor_gt 0.1057
_refine_ls_wR_factor_ref 0.1136
_reflns_number_gt 5827
_reflns_number_total 7049
_reflns_threshold_expression >2sigma(I)
_cod_data_source_file c3ce26750d.txt
_cod_data_source_block db065_5
_cod_depositor_comments
;
The following automatic conversions were performed:

'_symmetry_cell_setting' value 'Monoclinic' changed to 'monoclinic'
according to /home/saulius/struct/CIF-dictionaries/cif_core.dic
dictionary named 'cif_core.dic' version 2.4.2 from 2011-04-26.

Automatic conversion script
Id: cif_fix_values 1891 2012-01-12 08:04:46Z andrius 

The following automatic conversions were performed:

'_exptl_crystal_density_meas' value 'n/a' was changed to '?' - the
value is perceived as not measured.

Automatic conversion script
Id: cif_fix_values 3008 2015-01-20 13:52:24Z robertas 
;
_cod_original_sg_symbol_H-M C2/c
_cod_database_code 7209621

loop_
_symmetry_equiv_pos_as_xyz
'x, y, z'
'-x, y, -z+1/2'
'x+1/2, y+1/2, z'
'-x+1/2, y+1/2, -z+1/2'
'-x, -y, -z'
'x, -y, z-1/2'
'-x+1/2, -y+1/2, -z'
'x+1/2, -y+1/2, z-1/2'

loop_
_atom_site_label
_atom_site_type_symbol
_atom_site_fract_x
_atom_site_fract_y
_atom_site_fract_z
_atom_site_U_iso_or_equiv
_atom_site_adp_type
_atom_site_occupancy
_atom_site_symmetry_multiplicity
_atom_site_calc_flag
_atom_site_refinement_flags
_atom_site_disorder_assembly
_atom_site_disorder_group
I1 I 0.184226(9) 0.71256(5) 0.04795(3) 0.05422(11) Uani 1 1 d . . .
I2 I 0.064790(9) 0.81324(6) 0.05198(4) 0.06281(13) Uani 1 1 d . . .
Br1 Br 0.125040(14) 0.65776(10) 0.09199(6) 0.0662(2) Uani 1 1 d . . .
F1 F 0.21358(9) 0.9910(6) -0.0446(4) 0.0786(13) Uani 1 1 d . . .
F2 F 0.23676(9) 0.4821(5) 0.0810(4) 0.0808(13) Uani 1 1 d . . .
C1 C 0.23130(14) 0.8684(8) -0.0226(5) 0.0521(14) Uani 1 1 d . . .
C2 C 0.22360(12) 0.7350(8) 0.0191(5) 0.0501(14) Uani 1 1 d . . .
C3 C 0.24290(14) 0.6186(8) 0.0411(5) 0.0534(14) Uani 1 1 d . . .
C5 C 0.02576(13) 0.9226(9) 0.0224(5) 0.0602(16) Uani 1 1 d U . .
F3 F 0.0332(5) 1.016(4) 0.1786(14) 0.130(10) Uani 0.50 1 d PU A 1
F4 F 0.0155(4) 0.837(3) -0.1402(13) 0.113(9) Uani 0.50 1 d PU B 1
C4 C 0.0186(5) 1.008(4) 0.092(3) 0.066(7) Uani 0.50 1 d PU . 1
C6 C 0.0068(6) 0.903(4) -0.073(3) 0.071(8) Uani 0.50 1 d PU . 1
F3' F 0.0245(6) 0.929(5) 0.1867(18) 0.153(14) Uani 0.50 1 d PU . 2
F4' F 0.0243(5) 0.920(4) -0.1443(18) 0.143(13) Uani 0.50 1 d PU . 2
C4' C 0.0114(5) 0.966(4) 0.090(2) 0.068(7) Uani 0.50 1 d PU . 2
C6' C 0.0128(7) 0.961(4) -0.070(2) 0.069(7) Uani 0.50 1 d PU . 2
P1 P 0.12813(4) 0.7876(3) 0.41076(19) 0.0792(7) Uani 1 1 d . D .
C7 C 0.1492(2) 0.8767(13) 0.5266(8) 0.097(3) Uani 1 1 d DU . .
H7A H 0.1666 0.9194 0.5143 0.117 Uiso 0.67 1 calc PR C 1
H7B H 0.1387 0.9661 0.5450 0.117 Uiso 0.67 1 calc PR C 1
H7C H 0.1599 0.9658 0.5092 0.117 Uiso 0.33 1 calc PR C 2
H7D H 0.1363 0.9209 0.5629 0.117 Uiso 0.33 1 calc PR C 2
C8 C 0.1563(3) 0.7657(17) 0.6091(9) 0.081(3) Uani 0.67 1 d PDU D 1
H8A H 0.1393 0.7312 0.6276 0.097 Uiso 0.67 1 calc PR D 1
H8B H 0.1656 0.6714 0.5905 0.097 Uiso 0.67 1 calc PR D 1
C8' C 0.1682(6) 0.773(3) 0.5910(15) 0.095(7) Uani 0.33 1 d PDU D 2
H8C H 0.1854 0.7598 0.5680 0.113 Uiso 0.33 1 calc PR D 2
H8D H 0.1597 0.6678 0.5927 0.113 Uiso 0.33 1 calc PR D 2
C9 C 0.1750(3) 0.8462(12) 0.6918(8) 0.085(3) Uani 1 1 d DU . .
H9A H 0.172(3) 0.95(2) 0.718(13) 0.102 Uiso 0.67 1 d P E 1
H9B H 0.181(4) 0.80(2) 0.732(14) 0.102 Uiso 0.67 1 d P F 1
H9C H 0.190(6) 0.94(4) 0.76(2) 0.102 Uiso 0.33 1 d P G 2
H9D H 0.170(6) 0.86(4) 0.62(2) 0.102 Uiso 0.33 1 d P H 2
C10 C 0.2059(2) 0.8616(15) 0.7019(9) 0.105(4) Uani 1 1 d U D .
H10A H 0.2149 0.8963 0.7680 0.157 Uiso 1 1 calc R . .
H10B H 0.2093 0.9393 0.6548 0.157 Uiso 1 1 calc R . .
H10C H 0.2135 0.7593 0.6892 0.157 Uiso 1 1 calc R . .
C11 C 0.12314(18) 0.9454(12) 0.3276(6) 0.080(2) Uani 1 1 d U . .
H11A H 0.1414 0.9952 0.3314 0.096 Uiso 1 1 calc R D .
H11B H 0.1165 0.9016 0.2612 0.096 Uiso 1 1 calc R . .
C12 C 0.1034(2) 1.0711(17) 0.3408(12) 0.125(4) Uani 1 1 d U D .
H12A H 0.1099 1.1187 0.4062 0.150 Uiso 1 1 calc R . .
H12B H 0.0849 1.0240 0.3364 0.150 Uiso 1 1 calc R . .
C13 C 0.1010(4) 1.199(2) 0.2635(17) 0.162(7) Uani 1 1 d U . .
H13A H 0.1174 1.2672 0.2870 0.195 Uiso 1 1 calc R D .
H13B H 0.1041 1.1435 0.2053 0.195 Uiso 1 1 calc R . .
C14 C 0.0821(5) 1.287(3) 0.233(2) 0.300(17) Uani 1 1 d U D .
H14A H 0.0863 1.3522 0.1813 0.451 Uiso 1 1 calc R . .
H14B H 0.0794 1.3544 0.2860 0.451 Uiso 1 1 calc R . .
H14C H 0.0652 1.2258 0.2067 0.451 Uiso 1 1 calc R . .
C15 C 0.0971(2) 0.722(2) 0.4387(13) 0.161(7) Uani 1 1 d DU . .
H15A H 0.1017 0.6317 0.4839 0.193 Uiso 1 1 calc R D .
H15B H 0.0902 0.8082 0.4742 0.193 Uiso 1 1 calc R . .
C16 C 0.0756(3) 0.677(2) 0.3607(15) 0.214(9) Uani 1 1 d DU D .
H16A H 0.0842 0.6166 0.3159 0.257 Uiso 0.50 1 calc PR I 1
H16B H 0.0682 0.7753 0.3260 0.257 Uiso 0.50 1 calc PR I 1
H16C H 0.0817 0.5852 0.3284 0.257 Uiso 0.50 1 calc PR I 2
H16D H 0.0718 0.7645 0.3128 0.257 Uiso 0.50 1 calc PR I 2
C17 C 0.0506(6) 0.582(4) 0.372(3) 0.182(11) Uani 0.50 1 d PDU D 1
H17A H 0.0385 0.5643 0.3064 0.218 Uiso 0.50 1 calc PR D 1
H17B H 0.0574 0.4779 0.3992 0.218 Uiso 0.50 1 calc PR D 1
C18 C 0.0332(8) 0.649(5) 0.434(3) 0.222(14) Uani 0.50 1 d PDU D 1
H18A H 0.0139 0.6549 0.3964 0.333 Uiso 0.50 1 calc PR D 1
H18B H 0.0398 0.7552 0.4557 0.333 Uiso 0.50 1 calc PR D 1
H18C H 0.0344 0.5813 0.4911 0.333 Uiso 0.50 1 calc PR D 1
C17' C 0.0485(5) 0.634(5) 0.389(3) 0.193(12) Uani 0.50 1 d PDU D 2
H17C H 0.0521 0.5487 0.4377 0.232 Uiso 0.50 1 calc PR D 2
H17D H 0.0416 0.7271 0.4180 0.232 Uiso 0.50 1 calc PR D 2
C18' C 0.0268(5) 0.581(5) 0.301(4) 0.240(18) Uani 0.50 1 d PDU D 2
H18D H 0.0103 0.5469 0.3212 0.361 Uiso 0.50 1 calc PR D 2
H18E H 0.0340 0.4934 0.2696 0.361 Uiso 0.50 1 calc PR D 2
H18F H 0.0220 0.6691 0.2549 0.361 Uiso 0.50 1 calc PR D 2
C19 C 0.14799(16) 0.6397(11) 0.3698(7) 0.072(2) Uani 1 1 d U . .
H19A H 0.1497 0.5476 0.4139 0.086 Uiso 1 1 calc R D .
H19B H 0.1378 0.6047 0.3041 0.086 Uiso 1 1 calc R . .
C20 C 0.17721(16) 0.6922(10) 0.3650(7) 0.073(2) Uani 1 1 d U D .
H20A H 0.1758 0.7904 0.3263 0.088 Uiso 1 1 calc R . .
H20B H 0.1883 0.7158 0.4317 0.088 Uiso 1 1 calc R . .
C21 C 0.19218(16) 0.5673(11) 0.3197(6) 0.0701(19) Uani 1 1 d U . .
H21A H 0.1819 0.5479 0.2515 0.084 Uiso 1 1 calc R D .
H21B H 0.1929 0.4672 0.3562 0.084 Uiso 1 1 calc R . .
C22 C 0.22146(18) 0.6217(14) 0.3218(7) 0.085(3) Uani 1 1 d U D .
H22A H 0.2307 0.5415 0.2911 0.128 Uiso 1 1 calc R . .
H22B H 0.2318 0.6372 0.3895 0.128 Uiso 1 1 calc R . .
H22C H 0.2207 0.7213 0.2861 0.128 Uiso 1 1 calc R . .

loop_
_atom_site_aniso_label
_atom_site_aniso_U_11
_atom_site_aniso_U_22
_atom_site_aniso_U_33
_atom_site_aniso_U_23
_atom_site_aniso_U_13
_atom_site_aniso_U_12
I1 0.0503(2) 0.0582(2) 0.0568(2) -0.0063(2) 0.0183(2) 0.00063(19)
I2 0.0488(2) 0.0762(3) 0.0635(3) -0.0060(2) 0.0138(2) 0.01175(19)
Br1 0.0453(3) 0.0777(5) 0.0766(5) -0.0029(4) 0.0167(3) 0.0114(3)
F1 0.076(3) 0.066(3) 0.103(4) 0.030(3) 0.041(3) 0.029(2)
F2 0.083(3) 0.062(2) 0.110(4) 0.026(3) 0.047(3) 0.009(2)
C1 0.060(4) 0.047(3) 0.050(3) 0.008(3) 0.016(3) 0.014(3)
C2 0.044(3) 0.056(4) 0.054(3) -0.008(3) 0.018(3) -0.003(3)
C3 0.058(3) 0.047(3) 0.057(4) 0.001(3) 0.017(3) 0.005(3)
C5 0.047(3) 0.078(4) 0.055(3) -0.005(4) 0.010(3) 0.014(3)
F3 0.085(13) 0.23(3) 0.055(9) -0.046(13) -0.015(8) 0.074(14)
F4 0.083(11) 0.20(2) 0.050(8) -0.048(11) -0.006(7) 0.075(12)
C4 0.028(10) 0.099(17) 0.062(9) -0.020(11) -0.008(8) 0.008(10)
C6 0.043(12) 0.10(2) 0.060(8) -0.017(12) 0.002(8) 0.029(12)
F3' 0.103(17) 0.30(4) 0.066(8) 0.043(17) 0.032(10) 0.078(19)
F4' 0.101(15) 0.26(4) 0.080(10) 0.017(16) 0.054(11) 0.069(16)
C4' 0.049(14) 0.118(19) 0.035(7) -0.004(10) 0.004(9) -0.006(11)
C6' 0.056(13) 0.11(2) 0.047(7) -0.006(12) 0.023(8) 0.018(12)
P1 0.0575(11) 0.1072(18) 0.0747(14) 0.0326(13) 0.0200(10) 0.0104(11)
C7 0.108(7) 0.093(7) 0.097(6) -0.008(5) 0.035(5) -0.010(5)
C8 0.085(8) 0.069(7) 0.104(8) -0.003(6) 0.053(6) -0.015(6)
C8' 0.077(14) 0.093(16) 0.115(13) -0.032(11) 0.027(10) -0.007(12)
C9 0.112(7) 0.059(5) 0.093(6) -0.015(4) 0.040(5) 0.000(5)
C10 0.088(6) 0.111(8) 0.100(8) 0.016(7) -0.009(5) 0.008(6)
C11 0.080(5) 0.094(6) 0.072(5) -0.008(4) 0.031(4) -0.014(4)
C12 0.097(7) 0.112(8) 0.180(12) 0.046(8) 0.061(8) 0.027(6)
C13 0.165(13) 0.131(12) 0.231(18) 0.053(10) 0.125(13) 0.049(9)
C14 0.25(3) 0.26(3) 0.38(4) 0.22(3) 0.05(3) 0.08(2)
C15 0.061(5) 0.172(13) 0.246(17) 0.116(12) 0.031(7) -0.005(6)
C16 0.114(9) 0.118(11) 0.37(2) 0.069(14) -0.027(11) -0.055(8)
C17 0.098(13) 0.11(2) 0.32(3) 0.080(19) 0.025(14) -0.016(13)
C18 0.16(3) 0.13(2) 0.35(4) -0.01(3) 0.01(2) 0.01(2)
C17' 0.078(10) 0.12(2) 0.34(3) 0.08(2) -0.033(13) -0.004(14)
C18' 0.095(14) 0.16(3) 0.41(4) 0.04(3) -0.06(2) -0.031(17)
C19 0.063(4) 0.072(5) 0.077(5) 0.019(4) 0.010(4) -0.013(4)
C20 0.060(4) 0.068(5) 0.094(6) 0.011(4) 0.023(4) -0.008(3)
C21 0.077(5) 0.071(5) 0.060(4) 0.004(3) 0.011(3) 0.002(4)
C22 0.073(5) 0.106(7) 0.079(6) -0.001(5) 0.021(4) 0.001(5)

loop_
_atom_type_symbol
_atom_type_description
_atom_type_scat_dispersion_real
_atom_type_scat_dispersion_imag
_atom_type_scat_source
C C 0.0033 0.0016 'International Tables Vol C Tables 4.2.6.8 and 6.1.1.4'
H H 0.0000 0.0000 'International Tables Vol C Tables 4.2.6.8 and 6.1.1.4'
F F 0.0171 0.0103 'International Tables Vol C Tables 4.2.6.8 and 6.1.1.4'
P P 0.1023 0.0942 'International Tables Vol C Tables 4.2.6.8 and 6.1.1.4'
Br Br -0.2901 2.4595 'International Tables Vol C Tables 4.2.6.8 and 6.1.1.4'
I I -0.4742 1.8119 'International Tables Vol C Tables 4.2.6.8 and 6.1.1.4'

loop_
_geom_angle_atom_site_label_1
_geom_angle_atom_site_label_2
_geom_angle_atom_site_label_3
_geom_angle
_geom_angle_site_symmetry_1
_geom_angle_site_symmetry_3
F1 C1 C3 118.8(6) . 7_565
F1 C1 C2 119.9(6) . .
C3 C1 C2 121.3(6) 7_565 .
C3 C2 C1 116.2(6) . .
C3 C2 I1 121.9(5) . .
C1 C2 I1 121.9(5) . .
F2 C3 C2 119.8(6) . .
F2 C3 C1 117.6(6) . 7_565
C2 C3 C1 122.5(6) . 7_565
C4 C5 C6' 116(2) . .
C4 C5 C6 120.9(17) . .
C6' C5 C6 23.0(19) . .
C4 C5 C4' 21.2(17) . .
C6' C5 C4' 114.0(19) . .
C6 C5 C4' 110.3(18) . .
C4 C5 I2 119.4(13) . .
C6' C5 I2 119.9(15) . .
C6 C5 I2 119.7(14) . .
C4' C5 I2 126.1(14) . .
C5 C4 F3 123(3) . .
C5 C4 C6 121(3) . 5_575
F3 C4 C6 115(3) . 5_575
F4 C6 C5 119(2) . .
F4 C6 C4 122(3) . 5_575
C5 C6 C4 117(3) . 5_575
F3' C4' C6' 120(3) . 5_575
F3' C4' C5 115(3) . .
C6' C4' C5 125(3) 5_575 .
F4' C6' C5 120(3) . .
F4' C6' C4' 119(3) . 5_575
C5 C6' C4' 121(3) . 5_575
C11 P1 C19 108.5(4) . .
C11 P1 C15 113.5(5) . .
C19 P1 C15 115.8(7) . .
C11 P1 C7 103.7(5) . .
C19 P1 C7 109.4(4) . .
C15 P1 C7 105.2(7) . .
C8' C7 C8 27.8(14) . .
C8' C7 P1 116.6(12) . .
C8 C7 P1 114.3(8) . .
C9 C8 C7 108.5(10) . .
C7 C8' C9 107.8(15) . .
C8 C9 C10 122.9(11) . .
C8 C9 C8' 27.2(13) . .
C10 C9 C8' 96.4(15) . .
C12 C11 P1 116.7(7) . .
C11 C12 C13 110.8(11) . .
C14 C13 C12 128.3(18) . .
C16 C15 P1 116.8(13) . .
C15 C16 C17 123(2) . .
C15 C16 C17' 114.5(19) . .
C17 C16 C17' 20(2) . .
C18 C17 C16 118(2) . .
C18' C17' C16 111(2) . .
C20 C19 P1 114.6(6) . .
C21 C20 C19 112.4(7) . .
C20 C21 C22 110.2(7) . .

loop_
_geom_bond_atom_site_label_1
_geom_bond_atom_site_label_2
_geom_bond_distance
_geom_bond_site_symmetry_2
I1 C2 2.105(6) .
I2 C5 2.099(6) .
F1 C1 1.349(8) .
F2 C3 1.354(8) .
C1 C3 1.375(9) 7_565
C1 C2 1.373(10) .
C2 C3 1.359(9) .
C3 C1 1.376(9) 7_565
C5 C4 1.34(3) .
C5 C6' 1.35(3) .
C5 C6 1.45(3) .
C5 C4' 1.38(3) .
F3 C4 1.26(4) .
F4 C6 1.27(4) .
C4 C6 1.44(4) 5_575
C6 C4 1.44(4) 5_575
F3' C4' 1.40(4) .
F4' C6' 1.36(4) .
C4' C6' 1.32(5) 5_575
C6' C4' 1.32(5) 5_575
P1 C11 1.758(10) .
P1 C19 1.779(10) .
P1 C15 1.773(11) .
P1 C7 1.875(11) .
C7 C8' 1.444(18) .
C7 C8 1.475(14) .
C8 C9 1.472(15) .
C8' C9 1.517(18) .
C9 C10 1.512(17) .
C11 C12 1.491(15) .
C12 C13 1.52(2) .
C13 C14 1.20(2) .
C15 C16 1.391(15) .
C16 C17 1.521(17) .
C16 C17' 1.539(19) .
C17 C18 1.488(19) .
C17' C18' 1.499(19) .
C19 C20 1.538(10) .
C20 C21 1.524(12) .
C21 C22 1.521(12) .

loop_
_geom_torsion_atom_site_label_1
_geom_torsion_atom_site_label_2
_geom_torsion_atom_site_label_3
_geom_torsion_atom_site_label_4
_geom_torsion
_geom_torsion_site_symmetry_1
_geom_torsion_site_symmetry_4
F1 C1 C2 C3 -178.4(6) . .
C3 C1 C2 C3 0.4(11) 7_565 .
F1 C1 C2 I1 1.3(9) . .
C3 C1 C2 I1 -180.0(5) 7_565 .
C1 C2 C3 F2 -178.9(6) . .
I1 C2 C3 F2 1.4(10) . .
C1 C2 C3 C1 -0.4(11) . 7_565
I1 C2 C3 C1 179.9(5) . 7_565
C6' C5 C4 F3 -162(3) . .
C6 C5 C4 F3 173(3) . .
C4' C5 C4 F3 108(9) . .
I2 C5 C4 F3 -6(4) . .
C6' C5 C4 C6 19(3) . 5_575
C6 C5 C4 C6 -6(4) . 5_575
C4' C5 C4 C6 -71(6) . 5_575
I2 C5 C4 C6 174(2) . 5_575
C4 C5 C6 F4 172(3) . .
C6' C5 C6 F4 88(7) . .
C4' C5 C6 F4 -168(3) . .
I2 C5 C6 F4 -9(4) . .
C4 C5 C6 C4 6(4) . 5_575
C6' C5 C6 C4 -77(7) . 5_575
C4' C5 C6 C4 26(3) . 5_575
I2 C5 C6 C4 -174.6(19) . 5_575
C4 C5 C4' F3' -80(7) . .
C6' C5 C4' F3' -180(3) . .
C6 C5 C4' F3' 156(3) . .
I2 C5 C4' F3' -1(3) . .
C4 C5 C4' C6' 99(9) . 5_575
C6' C5 C4' C6' 0(4) . 5_575
C6 C5 C4' C6' -25(4) . 5_575
I2 C5 C4' C6' 178(2) . 5_575
C4 C5 C6' F4' 159(3) . .
C6 C5 C6' F4' -92(7) . .
C4' C5 C6' F4' -178(3) . .
I2 C5 C6' F4' 4(3) . .
C4 C5 C6' C4' -23(3) . 5_575
C6 C5 C6' C4' 86(7) . 5_575
C4' C5 C6' C4' 0(4) . 5_575
I2 C5 C6' C4' -178(2) . 5_575
C11 P1 C7 C8' -149.0(18) . .
C19 P1 C7 C8' -33.5(19) . .
C15 P1 C7 C8' 91.6(19) . .
C11 P1 C7 C8 -179.8(9) . .
C19 P1 C7 C8 -64.3(10) . .
C15 P1 C7 C8 60.8(11) . .
C8' C7 C8 C9 73(2) . .
P1 C7 C8 C9 174.6(9) . .
C8 C7 C8' C9 -68(2) . .
P1 C7 C8' C9 -159.7(14) . .
C7 C8 C9 C10 -82.0(15) . .
C7 C8 C9 C8' -69(2) . .
C7 C8' C9 C8 72(2) . .
C7 C8' C9 C10 -120(2) . .
C19 P1 C11 C12 171.1(9) . .
C15 P1 C11 C12 40.9(12) . .
C7 P1 C11 C12 -72.7(10) . .
P1 C11 C12 C13 -179.6(12) . .
C11 C12 C13 C14 155(3) . .
C11 P1 C15 C16 56.0(16) . .
C19 P1 C15 C16 -70.4(14) . .
C7 P1 C15 C16 168.6(13) . .
P1 C15 C16 C17 165(2) . .
P1 C15 C16 C17' -175(2) . .
C15 C16 C17 C18 58(5) . .
C17' C16 C17 C18 -10(6) . .
C15 C16 C17' C18' -178(3) . .
C17 C16 C17' C18' -56(8) . .
C11 P1 C19 C20 62.3(8) . .
C15 P1 C19 C20 -168.8(8) . .
C7 P1 C19 C20 -50.1(8) . .
P1 C19 C20 C21 -174.0(6) . .
C19 C20 C21 C22 -177.0(7) . .
